data_1555305
loop_
_publ_author_name
'Sumi, Takaki'
'Kaburagi, Tomohiro'
'Morimoto, Masakazu'
'Une, Kanako'
'Sotome, Hikaru'
'Ito, Syoji'
'Miyasaka, Hiroshi'
'Irie, Masahiro'

_publ_section_title
;
 Fluorescent Photochromic Diarylethene That Turns on with Visible Light.
;
_journal_issue 19
_journal_name_full 'Organic letters'
_journal_page_first 4802
_journal_page_last 4805
_journal_paper_doi 10.1021/acs.orglett.5b02361
_journal_volume 17
_journal_year 2015
_chemical_formula_sum 'C36 H26 N2 O4 S2'
_chemical_formula_weight 614.71
_space_group_crystal_system triclinic
_space_group_IT_number 2
_space_group_name_Hall '-P 1'
_space_group_name_H-M_alt 'P -1'
_atom_sites_solution_hydrogens geom
_audit_creation_method SHELXL-2014/7
_cell_angle_alpha 112.8251(10)
_cell_angle_beta 96.4272(11)
_cell_angle_gamma 96.2488(13)
_cell_formula_units_Z 2
_cell_length_a 7.8828(2)
_cell_length_b 13.6596(3)
_cell_length_c 14.9014(3)
_cell_measurement_temperature 93(2)
_cell_volume 1449.13(6)
_computing_structure_refinement 'SHELXL-2014/7 (Sheldrick, 2014)'
_diffrn_ambient_temperature 93(2)
_diffrn_measured_fraction_theta_full 0.960
_diffrn_measured_fraction_theta_max 0.960
_diffrn_measurement_device_type
;
 Bruker, SMART APEX2
;
_diffrn_radiation_type CuK\a
_diffrn_radiation_wavelength 1.54178
_diffrn_reflns_av_R_equivalents 0.0182
_diffrn_reflns_av_unetI/netI 0.0241
_diffrn_reflns_Laue_measured_fraction_full 0.960
_diffrn_reflns_Laue_measured_fraction_max 0.960
_diffrn_reflns_limit_h_max 8
_diffrn_reflns_limit_h_min -9
_diffrn_reflns_limit_k_max 16
_diffrn_reflns_limit_k_min -16
_diffrn_reflns_limit_l_max 17
_diffrn_reflns_limit_l_min -17
_diffrn_reflns_number 10088
_diffrn_reflns_point_group_measured_fraction_full 0.960
_diffrn_reflns_point_group_measured_fraction_max 0.960
_diffrn_reflns_theta_full 66.588
_diffrn_reflns_theta_max 66.588
_diffrn_reflns_theta_min 3.264
_exptl_absorpt_coefficient_mu 2.036
_exptl_absorpt_correction_T_max 0.8200
_exptl_absorpt_correction_T_min 0.5800
_exptl_absorpt_correction_type multi-scan
_exptl_absorpt_process_details
;
 SADABS, Sheldrick
;
_exptl_crystal_colour orange
_exptl_crystal_density_diffrn 1.409
_exptl_crystal_description block
_exptl_crystal_F_000 640
_exptl_crystal_size_max 0.300
_exptl_crystal_size_mid 0.200
_exptl_crystal_size_min 0.100
_refine_diff_density_max 0.386
_refine_diff_density_min -0.287
_refine_diff_density_rms 0.053
_refine_ls_extinction_method none
_refine_ls_goodness_of_fit_ref 1.037
_refine_ls_hydrogen_treatment constr
_refine_ls_matrix_type full
_refine_ls_number_parameters 399
_refine_ls_number_reflns 4916
_refine_ls_number_restraints 0
_refine_ls_restrained_S_all 1.037
_refine_ls_R_factor_all 0.0457
_refine_ls_R_factor_gt 0.0421
_refine_ls_shift/su_max 0.000
_refine_ls_shift/su_mean 0.000
_refine_ls_structure_factor_coef Fsqd
_refine_ls_weighting_details 'w=1/[\s^2^(Fo^2^)+(0.0787P)^2^+0.5346P] where P=(Fo^2^+2Fc^2^)/3'
_refine_ls_weighting_scheme calc
_refine_ls_wR_factor_gt 0.1177
_refine_ls_wR_factor_ref 0.1215
_reflns_Friedel_coverage 0.000
_reflns_number_gt 4433
_reflns_number_total 4916
_reflns_threshold_expression 'I > 2\s(I)'
_cod_data_source_file ol5b02361_si_003.cif
_cod_data_source_block 1c
_cod_database_code 1555305
_shelx_shelxl_version_number 2014/7
_shelx_space_group_comment
;
The symmetry employed for this shelxl refinement is uniquely defined
by the following loop, which should always be used as a source of
symmetry information in preference to the above space-group names.
They are only intended as comments.
;
_shelx_estimated_absorpt_t_min 0.580
_shelx_estimated_absorpt_t_max 0.822

loop_
_space_group_symop_operation_xyz
'x, y, z'
'-x, -y, -z'

loop_
_atom_site_label
_atom_site_type_symbol
_atom_site_fract_x
_atom_site_fract_y
_atom_site_fract_z
_atom_site_U_iso_or_equiv
_atom_site_adp_type
_atom_site_occupancy
_atom_site_site_symmetry_order
_atom_site_calc_flag
_atom_site_refinement_flags_posn
_atom_site_refinement_flags_adp
C1 C 0.9252(3) 0.46898(18) 0.86371(17) 0.0481(5) Uani 1 1 d . .
H1A H 1.0431 0.5098 0.8831 0.072 Uiso 1 1 calc R U
H1B H 0.8547 0.5046 0.9131 0.072 Uiso 1 1 calc R U
H1C H 0.8744 0.4658 0.7993 0.072 Uiso 1 1 calc R U
C2 C 0.9304(3) 0.35532(16) 0.85672(14) 0.0365(4) Uani 1 1 d . .
H2A H 0.8100 0.3162 0.8394 0.044 Uiso 1 1 calc R U
H2B H 0.9785 0.3600 0.9228 0.044 Uiso 1 1 calc R U
C3 C 1.0381(2) 0.28703(15) 0.78033(13) 0.0306(4) Uani 1 1 d . .
C4 C 1.0085(2) 0.30919(15) 0.68720(13) 0.0312(4) Uani 1 1 d . .
C5 C 1.1482(3) 0.38510(16) 0.68203(14) 0.0343(4) Uani 1 1 d . .
C6 C 1.1525(3) 0.43810(18) 0.61817(16) 0.0425(5) Uani 1 1 d . .
H6 H 1.0550 0.4258 0.5692 0.051 Uiso 1 1 calc R U
C7 C 1.2996(3) 0.50840(18) 0.62698(16) 0.0448(5) Uani 1 1 d . .
H7 H 1.3001 0.5443 0.5837 0.054 Uiso 1 1 calc R U
C8 C 1.4482(3) 0.52917(17) 0.69704(16) 0.0400(5) Uani 1 1 d . .
C9 C 1.4434(3) 0.47711(16) 0.76121(16) 0.0385(5) Uani 1 1 d . .
H9 H 1.5408 0.4891 0.8101 0.046 Uiso 1 1 calc R U
C10 C 1.2953(3) 0.40812(16) 0.75248(14) 0.0343(4) Uani 1 1 d . .
C11 C 1.6027(3) 0.60769(17) 0.70657(17) 0.0418(5) Uani 1 1 d . .
C12 C 1.6335(3) 0.6343(2) 0.62823(19) 0.0584(7) Uani 1 1 d . .
H12 H 1.5564 0.6005 0.5670 0.070 Uiso 1 1 calc R U
C13 C 1.7756(4) 0.7096(2) 0.6382(2) 0.0631(7) Uani 1 1 d . .
H13 H 1.7955 0.7266 0.5837 0.076 Uiso 1 1 calc R U
C14 C 1.8870(3) 0.7596(2) 0.7262(2) 0.0547(6) Uani 1 1 d . .
H14 H 1.9850 0.8104 0.7325 0.066 Uiso 1 1 calc R U
C15 C 1.8567(3) 0.73621(18) 0.80608(18) 0.0465(5) Uani 1 1 d . .
H15 H 1.9328 0.7718 0.8675 0.056 Uiso 1 1 calc R U
C16 C 1.7155(3) 0.66092(17) 0.79631(17) 0.0414(5) Uani 1 1 d . .
H16 H 1.6952 0.6453 0.8514 0.050 Uiso 1 1 calc R U
C17 C 0.8590(2) 0.25779(15) 0.62340(13) 0.0314(4) Uani 1 1 d . .
C18 C 0.8110(3) 0.27585(17) 0.53578(15) 0.0400(5) Uani 1 1 d . .
C19 C 1.0081(3) -0.02314(17) 0.60907(16) 0.0428(5) Uani 1 1 d . .
H19A H 0.9926 -0.0584 0.6544 0.064 Uiso 1 1 calc R U
H19B H 1.0831 -0.0599 0.5630 0.064 Uiso 1 1 calc R U
H19C H 0.8952 -0.0266 0.5719 0.064 Uiso 1 1 calc R U
C20 C 1.0913(3) 0.09451(16) 0.66810(14) 0.0345(4) Uani 1 1 d . .
H20A H 1.1066 0.1288 0.6213 0.041 Uiso 1 1 calc R U
H20B H 1.2079 0.0966 0.7020 0.041 Uiso 1 1 calc R U
C21 C 0.9883(2) 0.16289(15) 0.74674(13) 0.0294(4) Uani 1 1 d . .
C22 C 0.7949(2) 0.13491(15) 0.70436(13) 0.0297(4) Uani 1 1 d . .
C23 C 0.6985(2) 0.06378(15) 0.73921(13) 0.0300(4) Uani 1 1 d . .
C24 C 0.5278(2) 0.00825(16) 0.70495(14) 0.0329(4) Uani 1 1 d . .
H24 H 0.4590 0.0148 0.6517 0.039 Uiso 1 1 calc R U
C25 C 0.4604(2) -0.05589(16) 0.74887(14) 0.0342(4) Uani 1 1 d . .
H25 H 0.3443 -0.0924 0.7251 0.041 Uiso 1 1 calc R U
C26 C 0.5561(2) -0.06960(15) 0.82730(14) 0.0311(4) Uani 1 1 d . .
C27 C 0.7267(2) -0.01528(16) 0.86084(14) 0.0329(4) Uani 1 1 d . .
H27 H 0.7967 -0.0227 0.9133 0.040 Uiso 1 1 calc R U
C28 C 0.7920(2) 0.04925(15) 0.81670(14) 0.0307(4) Uani 1 1 d . .
C29 C 0.4807(2) -0.13989(15) 0.87268(14) 0.0329(4) Uani 1 1 d . .
C30 C 0.3410(3) -0.22197(18) 0.82092(17) 0.0416(5) Uani 1 1 d . .
H30 H 0.2899 -0.2317 0.7566 0.050 Uiso 1 1 calc R U
C31 C 0.2757(3) -0.28974(19) 0.86274(19) 0.0471(5) Uani 1 1 d . .
H31 H 0.1803 -0.3456 0.8268 0.057 Uiso 1 1 calc R U
C32 C 0.3482(3) -0.27662(19) 0.95609(18) 0.0470(5) Uani 1 1 d . .
H32 H 0.3041 -0.3237 0.9842 0.056 Uiso 1 1 calc R U
C33 C 0.4852(3) -0.19464(19) 1.00832(17) 0.0462(5) Uani 1 1 d . .
H33 H 0.5352 -0.1848 1.0729 0.055 Uiso 1 1 calc R U
C34 C 0.5504(3) -0.12659(17) 0.96729(15) 0.0392(5) Uani 1 1 d . .
H34 H 0.6441 -0.0699 1.0043 0.047 Uiso 1 1 calc R U
C35 C 0.7388(2) 0.17911(15) 0.64140(13) 0.0309(4) Uani 1 1 d . .
C36 C 0.5629(3) 0.15479(17) 0.59067(15) 0.0372(4) Uani 1 1 d . .
N1 N 0.7702(3) 0.28836(19) 0.46548(16) 0.0613(6) Uani 1 1 d . .
N2 N 0.4264(3) 0.1372(2) 0.54779(15) 0.0570(6) Uani 1 1 d . .
O1 O 1.2930(2) 0.41662(13) 0.93111(11) 0.0493(4) Uani 1 1 d . .
O2 O 1.37410(19) 0.25683(12) 0.80777(12) 0.0446(4) Uani 1 1 d . .
O3 O 1.12295(18) 0.04211(12) 0.83520(11) 0.0416(3) Uani 1 1 d . .
O4 O 1.03399(19) 0.20733(12) 0.94342(10) 0.0421(4) Uani 1 1 d . .
S1 S 1.27135(6) 0.34081(4) 0.83092(3) 0.03486(15) Uani 1 1 d . .
S2 S 1.00626(6) 0.11803(4) 0.84954(3) 0.03144(15) Uani 1 1 d . .

loop_
_atom_site_aniso_label
_atom_site_aniso_U_11
_atom_site_aniso_U_22
_atom_site_aniso_U_33
_atom_site_aniso_U_23
_atom_site_aniso_U_13
_atom_site_aniso_U_12
C1 0.0586(15) 0.0423(12) 0.0442(12) 0.0159(10) 0.0135(10) 0.0132(10)
C2 0.0370(11) 0.0393(11) 0.0306(10) 0.0122(8) 0.0062(8) 0.0024(8)
C3 0.0278(9) 0.0357(10) 0.0292(9) 0.0164(8) 0.0022(7) -0.0017(7)
C4 0.0326(10) 0.0335(10) 0.0301(9) 0.0166(8) 0.0057(7) 0.0019(8)
C5 0.0335(10) 0.0364(10) 0.0351(10) 0.0182(8) 0.0050(8) 0.0003(8)
C6 0.0408(12) 0.0484(12) 0.0429(11) 0.0285(10) 0.0005(9) -0.0053(9)
C7 0.0457(12) 0.0484(12) 0.0477(12) 0.0311(10) 0.0061(9) -0.0052(10)
C8 0.0368(11) 0.0390(11) 0.0472(12) 0.0212(9) 0.0103(9) 0.0004(9)
C9 0.0321(10) 0.0385(11) 0.0478(12) 0.0227(9) 0.0047(8) -0.0006(8)
C10 0.0342(10) 0.0344(10) 0.0374(10) 0.0195(8) 0.0052(8) 0.0006(8)
C11 0.0368(11) 0.0404(11) 0.0526(12) 0.0237(10) 0.0121(9) 0.0018(9)
C12 0.0574(15) 0.0632(16) 0.0503(14) 0.0263(12) 0.0071(11) -0.0182(12)
C13 0.0683(17) 0.0664(16) 0.0580(15) 0.0333(13) 0.0187(13) -0.0144(13)
C14 0.0405(13) 0.0519(14) 0.0753(17) 0.0323(13) 0.0129(11) -0.0060(10)
C15 0.0355(11) 0.0445(12) 0.0602(14) 0.0235(11) 0.0066(9) 0.0026(9)
C16 0.0362(11) 0.0396(11) 0.0532(13) 0.0239(10) 0.0094(9) 0.0046(9)
C17 0.0316(10) 0.0354(10) 0.0298(9) 0.0175(8) 0.0032(7) 0.0014(8)
C18 0.0384(11) 0.0428(11) 0.0402(11) 0.0239(9) -0.0018(8) -0.0058(9)
C19 0.0456(12) 0.0406(11) 0.0391(11) 0.0127(9) 0.0074(9) 0.0066(9)
C20 0.0316(10) 0.0402(10) 0.0338(10) 0.0164(8) 0.0079(7) 0.0064(8)
C21 0.0279(9) 0.0349(10) 0.0275(9) 0.0165(8) 0.0029(7) 0.0007(7)
C22 0.0263(9) 0.0325(9) 0.0291(9) 0.0130(8) 0.0038(7) -0.0004(7)
C23 0.0285(9) 0.0331(9) 0.0305(9) 0.0157(8) 0.0053(7) 0.0022(7)
C24 0.0264(9) 0.0398(10) 0.0354(10) 0.0209(8) 0.0011(7) 0.0001(8)
C25 0.0260(9) 0.0395(10) 0.0390(10) 0.0202(9) 0.0035(7) -0.0010(8)
C26 0.0300(10) 0.0327(9) 0.0332(10) 0.0162(8) 0.0079(7) 0.0020(7)
C27 0.0313(10) 0.0388(10) 0.0322(9) 0.0199(8) 0.0027(7) 0.0016(8)
C28 0.0262(9) 0.0338(9) 0.0328(9) 0.0159(8) 0.0032(7) -0.0001(7)
C29 0.0297(10) 0.0348(10) 0.0387(10) 0.0195(8) 0.0079(7) 0.0040(8)
C30 0.0332(11) 0.0466(12) 0.0504(12) 0.0277(10) 0.0043(9) 0.0004(9)
C31 0.0361(12) 0.0446(12) 0.0656(15) 0.0299(11) 0.0092(10) -0.0025(9)
C32 0.0487(13) 0.0471(12) 0.0594(14) 0.0349(11) 0.0201(10) 0.0041(10)
C33 0.0515(13) 0.0523(13) 0.0463(12) 0.0308(11) 0.0123(10) 0.0102(10)
C34 0.0376(11) 0.0410(11) 0.0433(11) 0.0226(9) 0.0071(8) 0.0025(9)
C35 0.0281(10) 0.0364(10) 0.0291(9) 0.0161(8) 0.0021(7) 0.0004(7)
C36 0.0333(11) 0.0465(11) 0.0372(10) 0.0254(9) 0.0033(8) -0.0001(9)
N1 0.0639(13) 0.0725(14) 0.0527(12) 0.0437(11) -0.0128(10) -0.0147(11)
N2 0.0343(11) 0.0900(16) 0.0568(12) 0.0474(12) -0.0044(9) -0.0035(10)
O1 0.0450(9) 0.0567(10) 0.0373(8) 0.0177(7) -0.0021(6) -0.0139(7)
O2 0.0353(8) 0.0473(8) 0.0568(9) 0.0315(7) -0.0028(6) 0.0000(6)
O3 0.0305(7) 0.0531(9) 0.0504(8) 0.0323(7) 0.0035(6) 0.0050(6)
O4 0.0435(8) 0.0471(8) 0.0345(7) 0.0209(6) -0.0008(6) -0.0064(6)
S1 0.0301(3) 0.0398(3) 0.0359(3) 0.0217(2) -0.00151(18) -0.00633(19)
S2 0.0257(3) 0.0392(3) 0.0326(3) 0.0215(2) -0.00030(17) -0.00292(18)

loop_
_atom_type_symbol
_atom_type_description
_atom_type_scat_dispersion_real
_atom_type_scat_dispersion_imag
_atom_type_scat_source
C C 0.0181 0.0091 'International Tables Vol C Tables 4.2.6.8 and 6.1.1.4'
H H 0.0000 0.0000 'International Tables Vol C Tables 4.2.6.8 and 6.1.1.4'
N N 0.0311 0.0180 'International Tables Vol C Tables 4.2.6.8 and 6.1.1.4'
S S 0.3331 0.5567 'International Tables Vol C Tables 4.2.6.8 and 6.1.1.4'
O O 0.0492 0.0322 'International Tables Vol C Tables 4.2.6.8 and 6.1.1.4'

loop_
_geom_angle_atom_site_label_1
_geom_angle_atom_site_label_2
_geom_angle_atom_site_label_3
_geom_angle
C1 C2 C3 115.93(17)
C4 C3 C21 106.69(14)
C4 C3 C2 109.03(16)
C21 C3 C2 114.23(15)
C4 C3 S1 103.89(12)
C21 C3 S1 114.45(13)
C2 C3 S1 107.94(12)
C17 C4 C5 129.87(17)
C17 C4 C3 116.60(16)
C5 C4 C3 113.52(16)
C10 C5 C6 116.89(18)
C10 C5 C4 113.87(17)
C6 C5 C4 129.23(18)
C7 C6 C5 119.5(2)
C6 C7 C8 122.9(2)
C9 C8 C7 117.52(19)
C9 C8 C11 120.8(2)
C7 C8 C11 121.63(19)
C10 C9 C8 119.0(2)
C9 C10 C5 124.06(18)
C9 C10 S1 123.28(16)
C5 C10 S1 112.66(14)
C12 C11 C16 118.2(2)
C12 C11 C8 121.0(2)
C16 C11 C8 120.70(19)
C11 C12 C13 120.8(2)
C14 C13 C12 120.2(2)
C13 C14 C15 119.9(2)
C16 C15 C14 120.0(2)
C15 C16 C11 120.8(2)
C4 C17 C18 122.23(17)
C4 C17 C35 120.52(16)
C18 C17 C35 117.24(16)
N1 C18 C17 178.6(2)
C19 C20 C21 115.35(16)
C22 C21 C3 106.12(15)
C22 C21 C20 109.76(15)
C3 C21 C20 114.36(15)
C22 C21 S2 104.21(12)
C3 C21 S2 114.09(12)
C20 C21 S2 107.78(13)
C35 C22 C23 129.81(17)
C35 C22 C21 116.76(16)
C23 C22 C21 113.43(16)
C28 C23 C24 116.88(17)
C28 C23 C22 114.05(16)
C24 C23 C22 129.07(17)
C25 C24 C23 119.78(17)
C24 C25 C26 122.77(17)
C27 C26 C25 117.55(17)
C27 C26 C29 120.79(17)
C25 C26 C29 121.66(17)
C28 C27 C26 119.04(17)
C27 C28 C23 123.97(17)
C27 C28 S2 123.28(15)
C23 C28 S2 112.70(14)
C34 C29 C30 118.38(18)
C34 C29 C26 120.69(18)
C30 C29 C26 120.92(18)
C31 C30 C29 120.4(2)
C32 C31 C30 120.5(2)
C33 C32 C31 119.4(2)
C32 C33 C34 120.4(2)
C33 C34 C29 120.9(2)
C22 C35 C36 123.17(17)
C22 C35 C17 120.25(17)
C36 C35 C17 116.58(16)
N2 C36 C35 177.1(2)
O1 S1 O2 118.05(10)
O1 S1 C10 110.32(10)
O2 S1 C10 109.49(9)
O1 S1 C3 110.53(9)
O2 S1 C3 111.79(9)
C10 S1 C3 94.07(9)
O4 S2 O3 117.22(9)
O4 S2 C28 111.87(9)
O3 S2 C28 109.42(9)
O4 S2 C21 111.47(9)
O3 S2 C21 110.44(9)
C28 S2 C21 94.02(8)

loop_
_geom_bond_atom_site_label_1
_geom_bond_atom_site_label_2
_geom_bond_distance
C1 C2 1.521(3)
C2 C3 1.566(3)
C3 C4 1.530(2)
C3 C21 1.560(3)
C3 S1 1.8584(18)
C4 C17 1.355(3)
C4 C5 1.458(3)
C5 C10 1.392(3)
C5 C6 1.403(3)
C6 C7 1.382(3)
C7 C8 1.403(3)
C8 C9 1.397(3)
C8 C11 1.487(3)
C9 C10 1.378(3)
C10 S1 1.7586(19)
C11 C12 1.388(3)
C11 C16 1.395(3)
C12 C13 1.389(3)
C13 C14 1.369(4)
C14 C15 1.385(4)
C15 C16 1.384(3)
C17 C18 1.438(3)
C17 C35 1.478(3)
C18 N1 1.143(3)
C19 C20 1.527(3)
C20 C21 1.560(3)
C21 C22 1.529(2)
C21 S2 1.8548(18)
C22 C35 1.358(3)
C22 C23 1.453(3)
C23 C28 1.391(3)
C23 C24 1.403(3)
C24 C25 1.378(3)
C25 C26 1.405(3)
C26 C27 1.398(3)
C26 C29 1.484(3)
C27 C28 1.379(3)
C28 S2 1.7569(18)
C29 C34 1.389(3)
C29 C30 1.391(3)
C30 C31 1.388(3)
C31 C32 1.379(3)
C32 C33 1.378(3)
C33 C34 1.382(3)
C35 C36 1.440(3)
C36 N2 1.138(3)
O1 S1 1.4268(16)
O2 S1 1.4314(16)
O3 S2 1.4307(16)
O4 S2 1.4291(15)
